data_2208107
loop_
_publ_author_name
'Yong-Ji Xu'
'Rui Ren'
'Tong-De Li'
'Qiang Li'
'Shu-Sheng Zhang'

_publ_section_title
;
 4-Cyano-3-fluorophenyl
 (2<i>E</i>)-3-(3-methoxy-4-octyloxyphenyl)acrylate
;
_journal_coeditor_code KP2001
_journal_issue 2
_journal_name_full 'Acta Crystallographica Section E'
_journal_page_first o530
_journal_page_last o531
_journal_paper_doi 10.1107/S1600536806000481
_journal_volume 62
_journal_year 2006
_chemical_formula_iupac 'C25 H28 F N O4'
_chemical_formula_moiety 'C25 H28 F N O4'
_chemical_formula_sum 'C25 H28 F N O4'
_chemical_formula_weight 425.48
_chemical_name_systematic
;
4-Cyano-3-fluorophenyl (2E)-3-(3-methoxy-4-octyloxyphenyl)acrylate
;
_space_group_IT_number 2
_symmetry_cell_setting triclinic
_symmetry_space_group_name_Hall '-P 1'
_symmetry_space_group_name_H-M 'P -1'
_atom_sites_solution_hydrogens geom
_atom_sites_solution_primary direct
_atom_sites_solution_secondary difmap
_audit_creation_method SHELXL-97
_cell_angle_alpha 81.016(11)
_cell_angle_beta 80.419(10)
_cell_angle_gamma 74.950(10)
_cell_formula_units_Z 2
_cell_length_a 7.873(4)
_cell_length_b 11.279(6)
_cell_length_c 14.048(7)
_cell_measurement_reflns_used 1223
_cell_measurement_temperature 293(2)
_cell_measurement_theta_max 21.9
_cell_measurement_theta_min 2.2
_cell_volume 1179.5(11)
_computing_cell_refinement 'SAINT (Siemens, 1996)'
_computing_data_collection 'SMART (Siemens, 1996)'
_computing_data_reduction SAINT
_computing_molecular_graphics SHELXTL
_computing_publication_material
;
SHELXTL, PARST (Nardelli, 1995) and PLATON (Spek, 2003)
;
_computing_structure_refinement SHELXTL
_computing_structure_solution 'SHELXTL (Sheldrick, 1997)'
_diffrn_ambient_temperature 293(2)
_diffrn_detector_area_resol_mean 8.33
_diffrn_measured_fraction_theta_full 0.962
_diffrn_measured_fraction_theta_max 0.962
_diffrn_measurement_device_type 'Siemens SMART 1000 CCD area-detector'
_diffrn_measurement_method \w
_diffrn_radiation_monochromator graphite
_diffrn_radiation_source 'fine-focus sealed tube'
_diffrn_radiation_type MoK\a
_diffrn_radiation_wavelength 0.71073
_diffrn_reflns_av_R_equivalents 0.0205
_diffrn_reflns_av_sigmaI/netI 0.0449
_diffrn_reflns_limit_h_max 9
_diffrn_reflns_limit_h_min -9
_diffrn_reflns_limit_k_max 5
_diffrn_reflns_limit_k_min -13
_diffrn_reflns_limit_l_max 15
_diffrn_reflns_limit_l_min -17
_diffrn_reflns_number 6504
_diffrn_reflns_theta_full 26.15
_diffrn_reflns_theta_max 26.15
_diffrn_reflns_theta_min 1.88
_diffrn_standards_number 0
_exptl_absorpt_coefficient_mu 0.086
_exptl_absorpt_correction_T_max 0.9923
_exptl_absorpt_correction_T_min 0.9839
_exptl_absorpt_correction_type multi-scan
_exptl_absorpt_process_details '(SADABS; Sheldrick, 1996)'
_exptl_crystal_colour colourless
_exptl_crystal_density_diffrn 1.198
_exptl_crystal_density_method 'not measured'
_exptl_crystal_description prism
_exptl_crystal_F_000 452
_exptl_crystal_size_max 0.19
_exptl_crystal_size_mid 0.14
_exptl_crystal_size_min 0.09
_refine_diff_density_max 0.329
_refine_diff_density_min -0.194
_refine_ls_extinction_method none
_refine_ls_goodness_of_fit_ref 1.022
_refine_ls_hydrogen_treatment constr
_refine_ls_matrix_type full
_refine_ls_number_parameters 290
_refine_ls_number_reflns 4528
_refine_ls_number_restraints 0
_refine_ls_restrained_S_all 1.022
_refine_ls_R_factor_all 0.1240
_refine_ls_R_factor_gt 0.0639
_refine_ls_shift/su_max 0.000
_refine_ls_shift/su_mean 0.000
_refine_ls_structure_factor_coef Fsqd
_refine_ls_weighting_details 'calc w=1/[\s^2^(Fo^2^)+(0.0887P)^2^+0.167P] where P=(Fo^2^+2Fc^2^)/3'
_refine_ls_weighting_scheme calc
_refine_ls_wR_factor_gt 0.1583
_refine_ls_wR_factor_ref 0.1979
_reflns_number_gt 2364
_reflns_number_total 4528
_reflns_threshold_expression I>2\s(I)
_cod_data_source_file kp2001.cif
_cod_data_source_block I
_cod_depositor_comments
;
The following automatic conversions were performed:
'_symmetry_cell_setting' value 'Triclinic' changed to 'triclinic'
according to '/home/saulius/struct/CIF-dictionaries/cif_core.dic'
dictionary named 'cif_core.dic' version 2.4.1 from 2010-06-29.

Automatic conversion script
Id: cif_fix_enum 1527 2010-12-29 10:47:43Z saulius 

The following automatic conversions were performed:

'_symmetry_cell_setting' value 'Triclinic' changed to 'triclinic'
according to /home/saulius/struct/CIF-dictionaries/cif_core.dic
dictionary named 'cif_core.dic' version 2.4.1 from 2010-06-29.

Automatic conversion script
Id: cif_fix_values 1715 2011-07-08 13:25:40Z adriana 
;
_cod_original_cell_volume 1179.5(10)
_cod_database_code 2208107

loop_
_symmetry_equiv_pos_as_xyz
'x, y, z'
'-x, -y, -z'

loop_
_atom_site_label
_atom_site_fract_x
_atom_site_fract_y
_atom_site_fract_z
_atom_site_U_iso_or_equiv
_atom_site_adp_type
_atom_site_calc_flag
_atom_site_refinement_flags
_atom_site_occupancy
_atom_site_disorder_assembly
_atom_site_disorder_group
_atom_site_type_symbol
F1A 1.3202(4) 0.0716(3) -0.0143(3) 0.1146(15) Uani d P 0.660(5) A 1 F
F1B 1.1580(12) -0.2940(8) 0.0364(6) 0.150(4) Uani d P 0.340(5) A 2 F
O1 0.9005(2) -0.0064(2) 0.25491(14) 0.0828(7) Uani d . 1 A . O
O2 1.1027(3) -0.0455(2) 0.35565(14) 0.0892(8) Uani d . 1 A . O
O3 0.0383(2) 0.32809(18) 0.62596(13) 0.0638(6) Uani d . 1 A . O
O4 0.3270(2) 0.23669(18) 0.70227(13) 0.0651(6) Uani d . 1 . . O
N1 1.4609(5) -0.1779(4) -0.1401(2) 0.1277(14) Uani d . 1 . . N
C1 1.3688(5) -0.1532(4) -0.0711(2) 0.0883(11) Uani d . 1 . . C
C2 1.2547(4) -0.1185(4) 0.0161(2) 0.0701(9) Uani d . 1 A . C
C3 1.2366(4) -0.0053(4) 0.0450(2) 0.0794(10) Uani d . 1 . . C
H3A 1.3025 0.0490 0.0094 0.095 Uiso d P 0.34 A 2 H
C4 1.1257(4) 0.0315(3) 0.1260(3) 0.0827(10) Uani d . 1 A . C
H4A 1.1166 0.1083 0.1454 0.099 Uiso calc R 1 . . H
C5 1.0272(4) -0.0475(3) 0.1786(2) 0.0671(9) Uani d . 1 . . C
C6 1.0417(4) -0.1611(3) 0.1532(2) 0.0800(10) Uani d . 1 A . C
H6A 0.9768 -0.2143 0.1901 0.096 Uiso calc R 1 . . H
C7 1.1549(5) -0.1955(4) 0.0713(2) 0.0831(10) Uani d . 1 . . C
H7A 1.1654 -0.2723 0.0514 0.100 Uiso d P 0.66 A 1 H
C8 0.9521(4) -0.0033(3) 0.34181(19) 0.0594(7) Uani d . 1 . . C
C9 0.8059(3) 0.0517(3) 0.41088(19) 0.0581(7) Uani d . 1 A . C
H9A 0.8272 0.0520 0.4740 0.070 Uiso calc R 1 . . H
C10 0.6432(3) 0.1018(2) 0.38867(19) 0.0552(7) Uani d . 1 . . C
H10A 0.6272 0.1002 0.3248 0.066 Uiso calc R 1 A . H
C11 0.4869(3) 0.1588(2) 0.45123(18) 0.0515(7) Uani d . 1 A . C
C12 0.4896(3) 0.1689(2) 0.54954(18) 0.0518(7) Uani d . 1 . . C
H12A 0.5947 0.1379 0.5766 0.062 Uiso calc R 1 A . H
C13 0.3384(3) 0.2240(2) 0.60570(18) 0.0507(7) Uani d . 1 A . C
C14 0.1793(3) 0.2735(2) 0.56482(19) 0.0526(7) Uani d . 1 . . C
C15 0.1761(3) 0.2620(3) 0.4693(2) 0.0613(8) Uani d . 1 A . C
H15A 0.0710 0.2925 0.4421 0.074 Uiso calc R 1 . . H
C16 0.3285(3) 0.2052(3) 0.4134(2) 0.0618(8) Uani d . 1 . . C
H16A 0.3243 0.1980 0.3489 0.074 Uiso calc R 1 A . H
C17 -0.1286(3) 0.3756(3) 0.5886(2) 0.0610(8) Uani d . 1 . . C
H17A -0.1675 0.3089 0.5695 0.073 Uiso calc R 1 A . H
H17B -0.1164 0.4358 0.5321 0.073 Uiso calc R 1 . . H
C18 -0.2605(3) 0.4349(3) 0.6671(2) 0.0638(8) Uani d . 1 A . C
H18A -0.2193 0.5006 0.6860 0.077 Uiso calc R 1 . . H
H18B -0.2697 0.3741 0.7235 0.077 Uiso calc R 1 . . H
C19 -0.4427(3) 0.4879(3) 0.6347(2) 0.0638(8) Uani d . 1 . . C
H19A -0.4350 0.5536 0.5818 0.077 Uiso calc R 1 A . H
H19B -0.4786 0.4237 0.6100 0.077 Uiso calc R 1 . . H
C20 -0.5832(4) 0.5386(3) 0.7156(2) 0.0729(9) Uani d . 1 A . C
H20A -0.5917 0.4730 0.7684 0.087 Uiso calc R 1 . . H
H20B -0.5475 0.6028 0.7404 0.087 Uiso calc R 1 . . H
C21 -0.7641(4) 0.5917(3) 0.6821(2) 0.0784(9) Uani d . 1 . . C
H21A -0.7541 0.6562 0.6285 0.094 Uiso calc R 1 A . H
H21B -0.7991 0.5270 0.6576 0.094 Uiso calc R 1 . . H
C22 -0.9084(4) 0.6447(4) 0.7595(3) 0.1020(13) Uani d . 1 A . C
H22A -1.0110 0.6920 0.7290 0.122 Uiso calc R 1 . . H
H22B -0.8671 0.7011 0.7905 0.122 Uiso calc R 1 . . H
C23 -0.9646(6) 0.5472(5) 0.8368(3) 0.149(2) Uani d . 1 . . C
H23A -0.9779 0.4802 0.8052 0.179 Uiso calc R 1 A . H
H23B -0.8709 0.5136 0.8775 0.179 Uiso calc R 1 . . H
C24 -1.1334(6) 0.5939(5) 0.8999(4) 0.170(2) Uani d . 1 A . C
H24A -1.1613 0.5274 0.9464 0.255 Uiso calc R 1 . . H
H24B -1.2275 0.6263 0.8605 0.255 Uiso calc R 1 . . H
H24C -1.1201 0.6581 0.9336 0.255 Uiso calc R 1 . . H
C25 0.4729(4) 0.1706(3) 0.7514(2) 0.0792(10) Uani d . 1 . . C
H25A 0.4497 0.1875 0.8178 0.119 Uiso calc R 1 . . H
H25B 0.5780 0.1960 0.7202 0.119 Uiso calc R 1 . . H
H25C 0.4898 0.0836 0.7494 0.119 Uiso calc R 1 . . H

loop_
_atom_site_aniso_label
_atom_site_aniso_U_11
_atom_site_aniso_U_22
_atom_site_aniso_U_33
_atom_site_aniso_U_12
_atom_site_aniso_U_13
_atom_site_aniso_U_23
F1A 0.101(2) 0.125(3) 0.112(3) -0.040(2) 0.0229(19) -0.013(2)
F1B 0.200(8) 0.122(6) 0.137(6) -0.067(6) 0.062(6) -0.083(5)
O1 0.0498(11) 0.1267(19) 0.0593(12) 0.0091(12) 0.0008(9) -0.0336(13)
O2 0.0487(12) 0.139(2) 0.0660(13) 0.0109(12) -0.0077(10) -0.0290(13)
O3 0.0422(10) 0.0769(13) 0.0643(12) 0.0010(9) -0.0005(8) -0.0177(10)
O4 0.0488(10) 0.0875(14) 0.0523(11) -0.0038(10) -0.0006(8) -0.0165(10)
N1 0.108(2) 0.180(4) 0.075(2) 0.000(2) 0.0164(19) -0.042(2)
C1 0.074(2) 0.119(3) 0.060(2) -0.002(2) -0.0002(17) -0.023(2)
C2 0.0558(17) 0.092(3) 0.0523(17) 0.0035(17) -0.0038(14) -0.0169(18)
C3 0.0643(19) 0.090(3) 0.074(2) -0.0139(19) 0.0081(16) -0.007(2)
C4 0.067(2) 0.082(2) 0.093(2) -0.0017(18) 0.0043(18) -0.035(2)
C5 0.0470(15) 0.089(2) 0.0538(17) 0.0056(16) -0.0051(13) -0.0130(17)
C6 0.080(2) 0.084(2) 0.064(2) -0.0087(19) 0.0060(16) -0.0062(19)
C7 0.087(2) 0.087(3) 0.068(2) -0.009(2) 0.0055(18) -0.027(2)
C8 0.0484(15) 0.0705(19) 0.0512(16) -0.0016(14) -0.0027(12) -0.0089(14)
C9 0.0511(15) 0.0658(18) 0.0526(16) -0.0054(13) -0.0020(12) -0.0124(14)
C10 0.0502(15) 0.0586(17) 0.0513(15) -0.0060(13) 0.0007(12) -0.0097(13)
C11 0.0468(14) 0.0513(16) 0.0518(15) -0.0061(12) -0.0017(11) -0.0073(13)
C12 0.0398(13) 0.0552(16) 0.0564(16) -0.0053(12) -0.0041(11) -0.0070(13)
C13 0.0485(14) 0.0525(16) 0.0478(15) -0.0097(12) 0.0005(11) -0.0077(12)
C14 0.0416(13) 0.0556(17) 0.0549(16) -0.0045(12) 0.0013(12) -0.0100(13)
C15 0.0437(14) 0.070(2) 0.0617(18) 0.0017(13) -0.0065(12) -0.0103(15)
C16 0.0532(16) 0.0712(19) 0.0555(16) -0.0028(14) -0.0065(13) -0.0119(15)
C17 0.0423(14) 0.0678(19) 0.0677(18) -0.0019(13) -0.0054(12) -0.0137(15)
C18 0.0501(15) 0.0670(19) 0.0682(18) -0.0033(14) -0.0020(13) -0.0140(15)
C19 0.0484(15) 0.0625(18) 0.0738(19) -0.0007(13) -0.0042(14) -0.0138(15)
C20 0.0517(16) 0.081(2) 0.079(2) 0.0009(15) -0.0036(15) -0.0211(18)
C21 0.0553(17) 0.081(2) 0.090(2) 0.0037(16) -0.0058(16) -0.0211(19)
C22 0.067(2) 0.122(3) 0.095(3) 0.015(2) -0.0023(19) -0.019(2)
C23 0.105(3) 0.201(5) 0.087(3) 0.031(3) 0.017(2) -0.006(3)
C24 0.111(4) 0.215(6) 0.149(5) -0.009(4) 0.008(3) 0.007(4)
C25 0.0642(19) 0.104(3) 0.0608(18) -0.0030(18) -0.0129(15) -0.0087(18)

loop_
_atom_type_symbol
_atom_type_description
_atom_type_scat_dispersion_real
_atom_type_scat_dispersion_imag
_atom_type_scat_source
C C 0.0033 0.0016 'International Tables Vol C Tables 4.2.6.8 and 6.1.1.4'
H H 0.0000 0.0000 'International Tables Vol C Tables 4.2.6.8 and 6.1.1.4'
N N 0.0061 0.0033 'International Tables Vol C Tables 4.2.6.8 and 6.1.1.4'
O O 0.0106 0.0060 'International Tables Vol C Tables 4.2.6.8 and 6.1.1.4'
F F 0.0171 0.0103 'International Tables Vol C Tables 4.2.6.8 and 6.1.1.4'

loop_
_geom_angle_atom_site_label_1
_geom_angle_atom_site_label_2
_geom_angle_atom_site_label_3
_geom_angle
C3 F1A H3A 15.4
C7 F1B H7A 17.2
C8 O1 C5 119.4(2)
C14 O3 C17 117.6(2)
C13 O4 C25 117.3(2)
N1 C1 C2 178.1(5)
C3 C2 C7 117.8(3)
C3 C2 C1 120.4(3)
C7 C2 C1 121.7(4)
F1A C3 C4 121.3(4)
F1A C3 C2 116.7(3)
C4 C3 C2 121.8(4)
F1A C3 H3A 6.7
C4 C3 H3A 118.2
C2 C3 H3A 120.0
C3 C4 C5 118.6(4)
C3 C4 H4A 120.7
C5 C4 H4A 120.7
C6 C5 C4 121.7(3)
C6 C5 O1 118.9(3)
C4 C5 O1 119.2(3)
C5 C6 C7 118.2(4)
C5 C6 H6A 120.9
C7 C6 H6A 120.9
F1B C7 C6 121.3(5)
F1B C7 C2 116.4(4)
C6 C7 C2 121.8(4)
F1B C7 H7A 6.7
C6 C7 H7A 120.0
C2 C7 H7A 118.2
O2 C8 O1 120.7(2)
O2 C8 C9 126.9(3)
O1 C8 C9 112.4(2)
C10 C9 C8 123.3(3)
C10 C9 H9A 118.3
C8 C9 H9A 118.3
C9 C10 C11 128.3(3)
C9 C10 H10A 115.8
C11 C10 H10A 115.8
C16 C11 C12 118.3(2)
C16 C11 C10 119.1(2)
C12 C11 C10 122.7(2)
C13 C12 C11 120.5(2)
C13 C12 H12A 119.7
C11 C12 H12A 119.7
C12 C13 O4 124.9(2)
C12 C13 C14 120.2(2)
O4 C13 C14 114.9(2)
O3 C14 C15 125.2(2)
O3 C14 C13 115.6(2)
C15 C14 C13 119.2(2)
C14 C15 C16 120.2(2)
C14 C15 H15A 119.9
C16 C15 H15A 119.9
C11 C16 C15 121.6(3)
C11 C16 H16A 119.2
C15 C16 H16A 119.2
O3 C17 C18 107.9(2)
O3 C17 H17A 110.1
C18 C17 H17A 110.1
O3 C17 H17B 110.1
C18 C17 H17B 110.1
H17A C17 H17B 108.4
C17 C18 C19 112.0(2)
C17 C18 H18A 109.2
C19 C18 H18A 109.2
C17 C18 H18B 109.2
C19 C18 H18B 109.2
H18A C18 H18B 107.9
C20 C19 C18 113.1(2)
C20 C19 H19A 109.0
C18 C19 H19A 109.0
C20 C19 H19B 109.0
C18 C19 H19B 109.0
H19A C19 H19B 107.8
C21 C20 C19 112.5(3)
C21 C20 H20A 109.1
C19 C20 H20A 109.1
C21 C20 H20B 109.1
C19 C20 H20B 109.1
H20A C20 H20B 107.8
C22 C21 C20 114.7(3)
C22 C21 H21A 108.6
C20 C21 H21A 108.6
C22 C21 H21B 108.6
C20 C21 H21B 108.6
H21A C21 H21B 107.6
C21 C22 C23 113.5(3)
C21 C22 H22A 108.9
C23 C22 H22A 108.9
C21 C22 H22B 108.9
C23 C22 H22B 108.9
H22A C22 H22B 107.7
C24 C23 C22 114.1(4)
C24 C23 H23A 108.7
C22 C23 H23A 108.7
C24 C23 H23B 108.7
C22 C23 H23B 108.7
H23A C23 H23B 107.6
C23 C24 H24A 109.5
C23 C24 H24B 109.5
H24A C24 H24B 109.5
C23 C24 H24C 109.5
H24A C24 H24C 109.5
H24B C24 H24C 109.5
O4 C25 H25A 109.5
O4 C25 H25B 109.5
H25A C25 H25B 109.5
O4 C25 H25C 109.5
H25A C25 H25C 109.5
H25B C25 H25C 109.5

loop_
_geom_bond_atom_site_label_1
_geom_bond_atom_site_label_2
_geom_bond_distance
_geom_bond_publ_flag
F1A C3 1.330(4) yes
F1A H3A 0.4139 ?
F1B C7 1.276(7) yes
F1B H7A 0.3672 ?
O1 C8 1.357(3) yes
O1 C5 1.385(3) yes
O2 C8 1.194(3) yes
O3 C14 1.357(3) yes
O3 C17 1.437(3) yes
O4 C13 1.372(3) yes
O4 C25 1.418(3) yes
N1 C1 1.135(4) yes
C1 C2 1.436(4) ?
C2 C3 1.365(5) ?
C2 C7 1.383(5) ?
C3 C4 1.362(5) ?
C3 H3A 0.9370 ?
C4 C5 1.380(5) ?
C4 H4A 0.9300 ?
C5 C6 1.354(5) ?
C6 C7 1.373(4) ?
C6 H6A 0.9300 ?
C7 H7A 0.9313 ?
C8 C9 1.448(4) yes
C9 C10 1.327(3) yes
C9 H9A 0.9300 ?
C10 C11 1.451(3) ?
C10 H10A 0.9300 ?
C11 C16 1.380(3) ?
C11 C12 1.407(4) ?
C12 C13 1.372(3) ?
C12 H12A 0.9300 ?
C13 C14 1.410(3) ?
C14 C15 1.373(4) ?
C15 C16 1.383(4) ?
C15 H15A 0.9300 ?
C16 H16A 0.9300 ?
C17 C18 1.493(4) ?
C17 H17A 0.9700 ?
C17 H17B 0.9700 ?
C18 C19 1.519(4) ?
C18 H18A 0.9700 ?
C18 H18B 0.9700 ?
C19 C20 1.517(4) ?
C19 H19A 0.9700 ?
C19 H19B 0.9700 ?
C20 C21 1.517(4) ?
C20 H20A 0.9700 ?
C20 H20B 0.9700 ?
C21 C22 1.507(4) ?
C21 H21A 0.9700 ?
C21 H21B 0.9700 ?
C22 C23 1.517(6) ?
C22 H22A 0.9700 ?
C22 H22B 0.9700 ?
C23 C24 1.490(5) ?
C23 H23A 0.9700 ?
C23 H23B 0.9700 ?
C24 H24A 0.9600 ?
C24 H24B 0.9600 ?
C24 H24C 0.9600 ?
C25 H25A 0.9600 ?
C25 H25B 0.9600 ?
C25 H25C 0.9600 ?

loop_
_geom_hbond_atom_site_label_D
_geom_hbond_atom_site_label_H
_geom_hbond_atom_site_label_A
_geom_hbond_site_symmetry_A
_geom_hbond_distance_DH
_geom_hbond_distance_HA
_geom_hbond_distance_DA
_geom_hbond_angle_DHA
_geom_hbond_publ_flag
C9 H9A O2 2_756 0.93 2.53 3.459(4) 177 yes
C10 H10A O1 1_555 0.93 2.31 2.700(3) 104 yes

loop_
_geom_torsion_atom_site_label_1
_geom_torsion_atom_site_label_2
_geom_torsion_atom_site_label_3
_geom_torsion_atom_site_label_4
_geom_torsion
N1 C1 C2 C3 12(12)
N1 C1 C2 C7 -170(12)
C7 C2 C3 F1A -173.6(3)
C1 C2 C3 F1A 4.0(5)
C7 C2 C3 C4 0.7(5)
C1 C2 C3 C4 178.2(3)
F1A C3 C4 C5 172.7(3)
C2 C3 C4 C5 -1.3(5)
C3 C4 C5 C6 1.8(5)
C3 C4 C5 O1 -173.3(3)
C8 O1 C5 C6 105.7(3)
C8 O1 C5 C4 -79.1(4)
C4 C5 C6 C7 -1.6(5)
O1 C5 C6 C7 173.4(3)
C5 C6 C7 F1B -170.9(6)
C5 C6 C7 C2 1.0(5)
C3 C2 C7 F1B 171.8(6)
C1 C2 C7 F1B -5.8(7)
C3 C2 C7 C6 -0.5(5)
C1 C2 C7 C6 -178.0(3)
C5 O1 C8 O2 -6.5(5)
C5 O1 C8 C9 175.0(3)
O2 C8 C9 C10 176.8(3)
O1 C8 C9 C10 -4.8(4)
C8 C9 C10 C11 179.7(3)
C9 C10 C11 C16 -179.6(3)
C9 C10 C11 C12 0.3(5)
C16 C11 C12 C13 -0.3(4)
C10 C11 C12 C13 179.8(3)
C11 C12 C13 O4 179.1(2)
C11 C12 C13 C14 -1.4(4)
C25 O4 C13 C12 -11.0(4)
C25 O4 C13 C14 169.4(2)
C17 O3 C14 C15 1.2(4)
C17 O3 C14 C13 -177.6(2)
C12 C13 C14 O3 -178.8(2)
O4 C13 C14 O3 0.8(4)
C12 C13 C14 C15 2.4(4)
O4 C13 C14 C15 -178.1(2)
O3 C14 C15 C16 179.6(3)
C13 C14 C15 C16 -1.7(4)
C12 C11 C16 C15 1.0(4)
C10 C11 C16 C15 -179.1(3)
C14 C15 C16 C11 0.0(5)
C14 O3 C17 C18 -177.9(2)
O3 C17 C18 C19 -179.8(2)
C17 C18 C19 C20 174.9(3)
C18 C19 C20 C21 179.8(3)
C19 C20 C21 C22 -179.4(3)
C20 C21 C22 C23 -71.0(5)
C21 C22 C23 C24 -166.3(4)
